data_2205912
loop_
_publ_author_name
'Tang, Ri-Yuan'
'Zhong, Ping'
'Li, Shu-Yan'
'Hu, Mao-Lin'

_publ_section_title
;Bis{5-amino-3-cyano-1-[2,6-dichloro-4-(trifluoromethyl)phenyl]-1<i>H</i>-pyrazol-4-yl}
 disulfide acetonitrile disolvate
;
_journal_issue 6
_journal_name_full 'Acta Crystallographica Section E'
_journal_page_first o1564
_journal_page_last o1565
_journal_paper_doi 10.1107/S1600536805013085
_journal_volume 61
_journal_year 2005
_chemical_formula_iupac 'C22 H8 Cl4 F6 N8 S2, 2C2 H3 N'
_chemical_formula_moiety 'C22 H8 Cl4 F6 N8 S2, 2C2 H3 N'
_chemical_formula_sum 'C26 H14 Cl4 F6 N10 S2'
_chemical_formula_weight 786.39
_chemical_melting_point 576
_chemical_name_systematic
;
Bis{5-amino-3-cyano-1-[2,6-dichloro-4-(trifluoromethyl)phenyl]-1H-pyrazol-4-
yl}disulfide acetonitrile disolvate
;
_space_group_IT_number 15
_symmetry_cell_setting monoclinic
_symmetry_space_group_name_Hall '-C 2yc'
_symmetry_space_group_name_H-M 'C 1 2/c 1'
_atom_sites_solution_hydrogens geom
_atom_sites_solution_primary direct
_atom_sites_solution_secondary difmap
_cell_angle_alpha 90.00
_cell_angle_beta 92.423(5)
_cell_angle_gamma 90.00
_cell_formula_units_Z 4
_cell_length_a 12.267(3)
_cell_length_b 13.083(3)
_cell_length_c 20.919(6)
_cell_measurement_reflns_used 3364
_cell_measurement_temperature 298(2)
_cell_measurement_theta_max 25.01
_cell_measurement_theta_min 2.28
_cell_volume 3354.3(15)
_computing_cell_refinement 'SAINT (Bruker, 2002)'
_computing_data_collection 'SMART (Bruker, 2002)'
_computing_data_reduction SAINT
_computing_molecular_graphics 'XP (Bruker, 2002)'
_computing_publication_material SHELXL97
_computing_structure_refinement 'SHELXL97 (Sheldrick, 1997)'
_computing_structure_solution 'SHELXS97 (Sheldrick, 1997)'
_diffrn_ambient_temperature 298(2)
_diffrn_measured_fraction_theta_full 0.977
_diffrn_measured_fraction_theta_max 0.977
_diffrn_measurement_device_type 'Bruker APEX area-detector'
_diffrn_measurement_method '\f and \w'
_diffrn_radiation_monochromator graphite
_diffrn_radiation_source 'fine-focus sealed tube'
_diffrn_radiation_type MoK\a
_diffrn_radiation_wavelength 0.71073
_diffrn_reflns_av_R_equivalents 0.0238
_diffrn_reflns_av_sigmaI/netI 0.0277
_diffrn_reflns_limit_h_max 8
_diffrn_reflns_limit_h_min -14
_diffrn_reflns_limit_k_max 15
_diffrn_reflns_limit_k_min -15
_diffrn_reflns_limit_l_max 22
_diffrn_reflns_limit_l_min -25
_diffrn_reflns_number 8406
_diffrn_reflns_theta_full 25.19
_diffrn_reflns_theta_max 25.19
_diffrn_reflns_theta_min 1.95
_diffrn_standards_decay_% 0
_diffrn_standards_interval_time 0
_diffrn_standards_number 0
_exptl_absorpt_coefficient_mu 0.547
_exptl_absorpt_correction_T_max 0.8663
_exptl_absorpt_correction_T_min 0.7908
_exptl_absorpt_correction_type multi-scan
_exptl_absorpt_process_details '(SADABS; Bruker, 2002)'
_exptl_crystal_colour yellow
_exptl_crystal_density_diffrn 1.557
_exptl_crystal_density_method 'not measured'
_exptl_crystal_description block
_exptl_crystal_F_000 1576
_exptl_crystal_size_max 0.45
_exptl_crystal_size_mid 0.34
_exptl_crystal_size_min 0.27
_refine_diff_density_max 0.949
_refine_diff_density_min -0.445
_refine_ls_extinction_method none
_refine_ls_goodness_of_fit_ref 1.038
_refine_ls_hydrogen_treatment constr
_refine_ls_matrix_type full
_refine_ls_number_parameters 224
_refine_ls_number_reflns 2961
_refine_ls_number_restraints 3
_refine_ls_restrained_S_all 1.037
_refine_ls_R_factor_all 0.0687
_refine_ls_R_factor_gt 0.0600
_refine_ls_shift/su_max 0.001
_refine_ls_shift/su_mean 0.000
_refine_ls_structure_factor_coef Fsqd
_refine_ls_weighting_details 'calc w = 1/[\s^2^(Fo^2^)+(0.0937P)^2^+6.8928P] where P = (Fo^2^+2Fc^2^)/3'
_refine_ls_weighting_scheme calc
_refine_ls_wR_factor_gt 0.1634
_refine_ls_wR_factor_ref 0.1709
_reflns_number_gt 2520
_reflns_number_total 2961
_reflns_threshold_expression I>2\s(I)
_cod_data_source_file cv6501.cif
_cod_data_source_block I
_cod_depositor_comments
;
The following automatic conversions were performed:
'_symmetry_cell_setting' value 'Monoclinic' changed to 'monoclinic'
according to '/home/saulius/struct/CIF-dictionaries/cif_core.dic'
dictionary named 'cif_core.dic' version 2.4.1 from
2010-06-29.

'_exptl_absorpt_correction_type' value 'Multi-scan' changed
to 'multi-scan' according to
'/home/saulius/struct/CIF-dictionaries/cif_core.dic' dictionary named
'cif_core.dic' version 2.4.1 from 2010-06-29.

'_geom_bond_publ_flag'
value 'Yes' changed to 'yes' according to
'/home/saulius/struct/CIF-dictionaries/cif_core.dic' dictionary named
'cif_core.dic' version 2.4.1 from 2010-06-29 (16
times).

'_geom_angle_publ_flag' value 'Yes' changed to 'yes' according to
'/home/saulius/struct/CIF-dictionaries/cif_core.dic' dictionary named
'cif_core.dic' version 2.4.1 from 2010-06-29 (14 times).

Automatic conversion script
Id: cif_fix_enum 1527 2010-12-29 10:47:43Z saulius 

The following automatic conversions were performed:

'_symmetry_cell_setting' value 'Monoclinic' changed to 'monoclinic'
according to /home/saulius/struct/CIF-dictionaries/cif_core.dic
dictionary named 'cif_core.dic' version 2.4.1 from
2010-06-29.

'_exptl_absorpt_correction_type' value 'Multi-scan'
changed to 'multi-scan' according to
/home/saulius/struct/CIF-dictionaries/cif_core.dic dictionary named
'cif_core.dic' version 2.4.1 from 2010-06-29.

'_geom_bond_publ_flag'
value 'Yes' changed to 'yes' according to
/home/saulius/struct/CIF-dictionaries/cif_core.dic dictionary named
'cif_core.dic' version 2.4.1 from 2010-06-29 (16
times).

'_geom_angle_publ_flag' value 'Yes' changed to 'yes'
according to /home/saulius/struct/CIF-dictionaries/cif_core.dic
dictionary named 'cif_core.dic' version 2.4.1 from 2010-06-29 (14
times).

Automatic conversion script
Id: cif_fix_values 1715 2011-07-08 13:25:40Z adriana 
;
_cod_original_cell_volume 3354.5(15)
_cod_original_sg_symbol_Hall -C2yc
_cod_original_sg_symbol_H-M 'C 2/c'
_cod_database_code 2205912
_cod_database_fobs_code 2205912

loop_
_symmetry_equiv_pos_as_xyz
'x, y, z'
'-x, y, -z+1/2'
'x+1/2, y+1/2, z'
'-x+1/2, y+1/2, -z+1/2'
'-x, -y, -z'
'x, -y, z-1/2'
'-x+1/2, -y+1/2, -z'
'x+1/2, -y+1/2, z-1/2'

loop_
_atom_site_label
_atom_site_fract_x
_atom_site_fract_y
_atom_site_fract_z
_atom_site_U_iso_or_equiv
_atom_site_adp_type
_atom_site_calc_flag
_atom_site_refinement_flags
_atom_site_occupancy
_atom_site_type_symbol
S1 1.02599(7) 0.43899(6) 0.29834(4) 0.0464(3) Uani d . 1 S
Cl1 0.80232(9) 0.58066(10) 0.51887(5) 0.0729(4) Uani d . 1 Cl
Cl2 0.65557(9) 0.69557(8) 0.28458(4) 0.0617(3) Uani d . 1 Cl
F1 0.3882(3) 0.6716(5) 0.5299(2) 0.178(3) Uani d . 1 F
F2 0.3996(4) 0.8082(4) 0.4921(3) 0.198(3) Uani d . 1 F
F3 0.3297(3) 0.7022(6) 0.4386(2) 0.203(3) Uani d . 1 F
N1 0.8191(2) 0.6163(2) 0.37915(13) 0.0434(6) Uani d . 1 N
N2 0.8996(2) 0.6884(2) 0.37329(15) 0.0490(7) Uani d . 1 N
N3 1.1596(3) 0.7237(3) 0.3201(2) 0.0780(11) Uani d . 1 N
N4 0.7771(3) 0.4435(2) 0.35485(19) 0.0579(8) Uani d D 1 N
N5 1.0281(4) 0.9578(3) 0.3522(3) 0.0956(14) Uani d . 1 N
C1 0.4071(4) 0.7112(4) 0.4774(2) 0.0753(13) Uani d . 1 C
C2 0.5168(3) 0.6883(3) 0.45207(18) 0.0517(9) Uani d . 1 C
C3 0.5324(3) 0.7034(3) 0.38815(17) 0.0468(8) Uani d . 1 C
H3 0.4764 0.7283 0.3612 0.056 Uiso calc R 1 H
C4 0.6331(3) 0.6808(2) 0.36473(16) 0.0439(8) Uani d . 1 C
C5 0.7175(3) 0.6433(2) 0.40483(16) 0.0425(8) Uani d . 1 C
C6 0.6985(3) 0.6288(3) 0.46899(16) 0.0478(8) Uani d . 1 C
C7 0.5987(3) 0.6511(3) 0.49296(17) 0.0537(9) Uani d . 1 C
H7 0.5865 0.6413 0.5361 0.064 Uiso calc R 1 H
C8 1.0783(3) 0.6869(3) 0.33188(19) 0.0554(9) Uani d . 1 C
C9 0.9775(3) 0.6374(3) 0.34575(16) 0.0432(7) Uani d . 1 C
C10 0.9500(3) 0.5339(2) 0.33287(15) 0.0401(7) Uani d . 1 C
C11 0.8455(3) 0.5239(2) 0.35503(15) 0.0400(7) Uani d . 1 C
C12 0.8295(4) 0.9399(5) 0.3115(3) 0.0958(17) Uani d . 1 C
H12A 0.7995 0.8784 0.3286 0.144 Uiso calc R 1 H
H12B 0.8256 0.9367 0.2656 0.144 Uiso calc R 1 H
H12C 0.7886 0.9977 0.3254 0.144 Uiso calc R 1 H
C13 0.9415(4) 0.9501(3) 0.3337(2) 0.0642(11) Uani d . 1 C
H4A 0.793 0.387 0.339 0.077 Uiso calc R 1 H
H4B 0.7120 0.450 0.362 0.077 Uiso calc R 1 H

loop_
_atom_site_aniso_label
_atom_site_aniso_U_11
_atom_site_aniso_U_22
_atom_site_aniso_U_33
_atom_site_aniso_U_12
_atom_site_aniso_U_13
_atom_site_aniso_U_23
S1 0.0434(5) 0.0398(5) 0.0572(5) 0.0110(3) 0.0166(4) 0.0064(4)
Cl1 0.0559(6) 0.1005(9) 0.0622(6) 0.0194(5) 0.0005(5) 0.0126(5)
Cl2 0.0713(7) 0.0689(6) 0.0461(5) 0.0125(5) 0.0178(5) 0.0062(4)
F1 0.090(2) 0.309(7) 0.142(3) 0.083(3) 0.081(2) 0.110(4)
F2 0.127(4) 0.159(4) 0.318(8) 0.056(3) 0.110(4) -0.030(5)
F3 0.0415(18) 0.449(10) 0.121(3) 0.027(3) 0.0180(19) -0.054(4)
N1 0.0352(14) 0.0399(14) 0.0561(17) -0.0013(11) 0.0155(12) -0.0063(12)
N2 0.0445(16) 0.0432(15) 0.0605(18) -0.0067(12) 0.0178(14) -0.0079(13)
N3 0.063(2) 0.083(3) 0.091(3) -0.028(2) 0.034(2) -0.023(2)
N4 0.0462(17) 0.0416(16) 0.087(2) -0.0030(13) 0.0218(17) -0.0054(16)
N5 0.059(3) 0.075(3) 0.152(4) -0.009(2) -0.003(3) -0.003(3)
C1 0.048(2) 0.112(4) 0.068(3) 0.026(2) 0.022(2) 0.010(3)
C2 0.0432(19) 0.056(2) 0.057(2) 0.0057(16) 0.0160(16) 0.0014(16)
C3 0.0421(18) 0.0473(18) 0.052(2) 0.0049(14) 0.0088(15) 0.0027(15)
C4 0.0481(19) 0.0391(17) 0.0454(18) 0.0010(14) 0.0115(15) 0.0009(14)
C5 0.0366(17) 0.0398(17) 0.0521(19) 0.0012(13) 0.0143(14) -0.0047(14)
C6 0.0426(18) 0.053(2) 0.0474(19) 0.0048(15) 0.0045(15) 0.0016(15)
C7 0.050(2) 0.069(2) 0.0433(19) 0.0076(18) 0.0146(16) 0.0029(17)
C8 0.054(2) 0.052(2) 0.061(2) -0.0088(17) 0.0187(18) -0.0119(17)
C9 0.0368(16) 0.0470(18) 0.0469(18) -0.0029(14) 0.0133(14) -0.0043(14)
C10 0.0379(16) 0.0384(16) 0.0446(17) 0.0041(13) 0.0092(13) 0.0011(13)
C11 0.0368(16) 0.0383(16) 0.0456(17) 0.0022(13) 0.0093(13) 0.0021(13)
C12 0.064(3) 0.119(5) 0.104(4) -0.015(3) -0.010(3) 0.019(3)
C13 0.056(2) 0.055(2) 0.082(3) -0.0060(19) 0.010(2) 0.007(2)

loop_
_atom_type_symbol
_atom_type_description
_atom_type_scat_dispersion_real
_atom_type_scat_dispersion_imag
_atom_type_scat_source
C C 0.0033 0.0016 'International Tables Vol C Tables 4.2.6.8 and 6.1.1.4'
H H 0.0000 0.0000 'International Tables Vol C Tables 4.2.6.8 and 6.1.1.4'
N N 0.0061 0.0033 'International Tables Vol C Tables 4.2.6.8 and 6.1.1.4'
F F 0.0171 0.0103 'International Tables Vol C Tables 4.2.6.8 and 6.1.1.4'
S S 0.1246 0.1234 'International Tables Vol C Tables 4.2.6.8 and 6.1.1.4'
Cl Cl 0.1484 0.1585 'International Tables Vol C Tables 4.2.6.8 and 6.1.1.4'

loop_
_geom_angle_atom_site_label_1
_geom_angle_atom_site_label_2
_geom_angle_atom_site_label_3
_geom_angle_site_symmetry_3
_geom_angle
_geom_angle_publ_flag
C10 S1 S1 2_755 104.82(12) yes
C11 N1 N2 . 113.3(3) yes
C11 N1 C5 . 126.1(3) ?
N2 N1 C5 . 120.5(3) yes
C9 N2 N1 . 103.2(3) yes
C11 N4 H4A . 122 ?
C11 N4 H4B . 122 ?
H4A N4 H4B . 114 ?
F3 C1 F1 . 112.1(5) yes
F3 C1 F2 . 100.8(5) yes
F1 C1 F2 . 100.3(5) yes
F3 C1 C2 . 115.3(4) ?
F1 C1 C2 . 115.7(4) ?
F2 C1 C2 . 110.5(5) ?
C3 C2 C7 . 121.7(3) ?
C3 C2 C1 . 118.8(3) ?
C7 C2 C1 . 119.5(3) ?
C2 C3 C4 . 118.6(3) ?
C2 C3 H3 . 120.7 ?
C4 C3 H3 . 120.7 ?
C3 C4 C5 . 121.0(3) ?
C3 C4 Cl2 . 120.3(3) ?
C5 C4 Cl2 . 118.7(3) ?
C6 C5 C4 . 118.7(3) ?
C6 C5 N1 . 121.2(3) ?
C4 C5 N1 . 120.0(3) ?
C7 C6 C5 . 120.9(3) ?
C7 C6 Cl1 . 120.1(3) ?
C5 C6 Cl1 . 119.0(3) ?
C6 C7 C2 . 119.0(3) ?
C6 C7 H7 . 120.5 ?
C2 C7 H7 . 120.5 ?
N3 C8 C9 . 178.0(4) ?
N2 C9 C10 . 113.3(3) yes
N2 C9 C8 . 120.4(3) yes
C10 C9 C8 . 126.3(3) ?
C11 C10 C9 . 104.1(3) yes
C11 C10 S1 . 126.4(3) yes
C9 C10 S1 . 129.5(2) yes
N4 C11 N1 . 122.7(3) yes
N4 C11 C10 . 131.1(3) ?
N1 C11 C10 . 106.2(3) yes
C13 C12 H12A . 109.5 ?
C13 C12 H12B . 109.5 ?
H12A C12 H12B . 109.5 ?
C13 C12 H12C . 109.5 ?
H12A C12 H12C . 109.5 ?
H12B C12 H12C . 109.5 ?
N5 C13 C12 . 178.5(6) ?

loop_
_geom_bond_atom_site_label_1
_geom_bond_atom_site_label_2
_geom_bond_site_symmetry_2
_geom_bond_distance
_geom_bond_publ_flag
S1 C10 . 1.729(3) yes
S1 S1 2_755 2.0948(19) yes
Cl1 C6 . 1.731(3) yes
Cl2 C4 . 1.722(3) yes
F1 C1 . 1.245(6) yes
F2 C1 . 1.311(7) yes
F3 C1 . 1.228(6) yes
N1 C11 . 1.356(4) yes
N1 N2 . 1.374(4) yes
N1 C5 . 1.422(4) yes
N2 C9 . 1.319(4) yes
N3 C8 . 1.143(5) yes
N4 C11 . 1.345(4) yes
N4 H4A . 0.83 ?
N4 H4B . 0.82 ?
N5 C13 . 1.120(6) ?
C1 C2 . 1.497(5) ?
C2 C3 . 1.373(5) ?
C2 C7 . 1.381(5) ?
C3 C4 . 1.380(5) ?
C3 H3 . 0.9300 ?
C4 C5 . 1.393(5) ?
C5 C6 . 1.385(5) ?
C6 C7 . 1.374(5) ?
C7 H7 . 0.9300 ?
C8 C9 . 1.436(5) yes
C9 C10 . 1.418(5) yes
C10 C11 . 1.388(4) yes
C12 C13 . 1.438(7) ?
C12 H12A . 0.9600 ?
C12 H12B . 0.9600 ?
C12 H12C . 0.9600 ?

loop_
_geom_hbond_atom_site_label_D
_geom_hbond_atom_site_label_H
_geom_hbond_atom_site_label_A
_geom_hbond_site_symmetry_A
_geom_hbond_distance_DH
_geom_hbond_distance_HA
_geom_hbond_distance_DA
_geom_hbond_angle_DHA
N4 H4B N5 3_445 0.82 2.26 3.060(5) 164
